data_4345666
loop_
_publ_author_name
'Glowacki, Britta'
'Lutter, Michael'
'Alnasr, Hazem'
'Seymen, Rana'
'Hiller, Wolf'
'Jurkschat, Klaus'

_publ_section_title
;
 Introducing Stereogenic Centers to Group XIV Metallatranes.
;
_journal_name_full 'Inorganic chemistry'
_journal_paper_doi 10.1021/acs.inorgchem.6b03126
_journal_year 2017
_chemical_absolute_configuration ad
_chemical_formula_sum 'C10 H20 Br Ge N O3'
_chemical_formula_weight 354.77
_chemical_melting_point 518
_chemical_name_systematic
;
1-Bromido-(2,8,9-trioxa-5-aza-3,3,6,6-tetramethyl-1-germatricyclo[3.3.3.01,5]undecane)
;
_space_group_crystal_system orthorhombic
_space_group_IT_number 19
_space_group_name_Hall 'P 2ac 2ab'
_space_group_name_H-M_alt 'P 21 21 21'
_symmetry_space_group_name_Hall 'P 2ac 2ab'
_symmetry_space_group_name_H-M 'P 21 21 21'
_atom_sites_solution_hydrogens geom
_audit_creation_method SHELXL-2014/7
_cell_angle_alpha 90
_cell_angle_beta 90
_cell_angle_gamma 90
_cell_formula_units_Z 4
_cell_length_a 9.0471(3)
_cell_length_b 11.6291(4)
_cell_length_c 12.3359(5)
_cell_measurement_reflns_used 7906
_cell_measurement_temperature 173(2)
_cell_measurement_theta_max 29.1970
_cell_measurement_theta_min 2.3790
_cell_volume 1297.86(8)
_computing_cell_refinement 'CrysAlisPro, Oxford Diffraction Ltd., Version 1.171.33.55''
_computing_data_collection 'CrysAlisPro, Oxford Diffraction Ltd., Version 1.171.33.55''
_computing_data_reduction 'CrysAlisPro, Oxford Diffraction Ltd., Version 1.171.33.55''
_computing_molecular_graphics 'ORTEP-III (1.0.3) (Farrugia, 2012)'
_computing_publication_material 'enCIFer Version 1.5.2'
_computing_structure_refinement 'SHELXL-2014/7 (Sheldrick, 2014)'
_computing_structure_solution 'SHELXT 2014/4 (Sheldrick, 2014)'
_diffrn_ambient_temperature 173(2)
_diffrn_detector 'CCD plate'
_diffrn_detector_area_resol_mean 16.0560
_diffrn_detector_type Sapphire3
_diffrn_measured_fraction_theta_full 1.000
_diffrn_measured_fraction_theta_max 1.000
_diffrn_measurement_device 'four-circle diffractometer'
_diffrn_measurement_device_type 'Xcalibur, Sapphire3'
_diffrn_measurement_method '\w und \y scan'
_diffrn_radiation_monochromator graphite
_diffrn_radiation_probe x-ray
_diffrn_radiation_type MoK\a
_diffrn_radiation_wavelength 0.71073
_diffrn_reflns_av_R_equivalents 0.1171
_diffrn_reflns_av_unetI/netI 0.0521
_diffrn_reflns_Laue_measured_fraction_full 1.000
_diffrn_reflns_Laue_measured_fraction_max 1.000
_diffrn_reflns_limit_h_max 11
_diffrn_reflns_limit_h_min -11
_diffrn_reflns_limit_k_max 15
_diffrn_reflns_limit_k_min -15
_diffrn_reflns_limit_l_max 16
_diffrn_reflns_limit_l_min -16
_diffrn_reflns_number 23365
_diffrn_reflns_point_group_measured_fraction_full 1.000
_diffrn_reflns_point_group_measured_fraction_max 1.000
_diffrn_reflns_theta_full 25.242
_diffrn_reflns_theta_max 27.478
_diffrn_reflns_theta_min 2.407
_exptl_absorpt_coefficient_mu 5.432
_exptl_absorpt_correction_T_max 1.00000
_exptl_absorpt_correction_T_min 0.65403
_exptl_absorpt_correction_type multi-scan
_exptl_absorpt_process_details
;
CrysAlisPro, Agilent Technologies,
Version 1.171.37.34 (release 22-05-2014 CrysAlis171 .NET)
(compiled May 22 2014,16:03:01)
Empirical absorption correction using spherical harmonics,
 implemented in SCALE3 ABSPACK scaling algorithm.
;
_exptl_crystal_colour colourless
_exptl_crystal_density_diffrn 1.816
_exptl_crystal_description block
_exptl_crystal_F_000 712
_exptl_crystal_size_max 0.181
_exptl_crystal_size_mid 0.180
_exptl_crystal_size_min 0.164
_refine_diff_density_max 2.338
_refine_diff_density_min -1.125
_refine_diff_density_rms 0.248
_refine_ls_abs_structure_details
;
 Refinement of F^2^ against ALL reflections.  The weighted R-factor wR and 
 goodness of fit S are based on F^2^, conventional R-factors R are based 
 on F, with F set to zero for negative F^2^. The threshold expression of 
 F^2^ > 2sigma(F^2^) is used only for calculating R-factors(gt) etc. and is 
 not relevant to the choice of reflections for refinement.  R-factors based 
 on F^2^ are statistically about twice as large as those based on F, and R- 
 factors based on ALL data will be even larger. 

 Refined as an inversion twin.
;
_refine_ls_abs_structure_Flack 0.26(3)
_refine_ls_extinction_method none
_refine_ls_goodness_of_fit_ref 1.066
_refine_ls_hydrogen_treatment constr
_refine_ls_matrix_type full
_refine_ls_number_parameters 148
_refine_ls_number_reflns 2969
_refine_ls_number_restraints 0
_refine_ls_restrained_S_all 1.066
_refine_ls_R_factor_all 0.0602
_refine_ls_R_factor_gt 0.0540
_refine_ls_shift/su_max 0.000
_refine_ls_shift/su_mean 0.000
_refine_ls_structure_factor_coef Fsqd
_refine_ls_weighting_details 'w=1/[\s^2^(Fo^2^)+(0.0931P)^2^] where P=(Fo^2^+2Fc^2^)/3'
_refine_ls_weighting_scheme calc
_refine_ls_wR_factor_gt 0.1355
_refine_ls_wR_factor_ref 0.1408
_reflns_Friedel_coverage 0.735
_reflns_Friedel_fraction_full 1.000
_reflns_Friedel_fraction_max 1.000
_reflns_number_gt 2679
_reflns_number_total 2969
_reflns_threshold_expression 'I > 2\s(I)'
_cod_data_source_file ic6b03126_si_002.cif
_cod_data_source_block comp6
_cod_database_code 4345666
_shelx_shelxl_version_number 2014/7
_shelx_space_group_comment
;
The symmetry employed for this shelxl refinement is uniquely defined
by the following loop, which should always be used as a source of
symmetry information in preference to the above space-group names.
They are only intended as comments.
;
_shelx_estimated_absorpt_t_min 0.440
_shelx_estimated_absorpt_t_max 0.469

loop_
_space_group_symop_operation_xyz
'x, y, z'
'-x+1/2, -y, z+1/2'
'-x, y+1/2, -z+1/2'
'x+1/2, -y+1/2, -z'

loop_
_atom_site_label
_atom_site_type_symbol
_atom_site_fract_x
_atom_site_fract_y
_atom_site_fract_z
_atom_site_U_iso_or_equiv
_atom_site_adp_type
_atom_site_occupancy
_atom_site_site_symmetry_order
_atom_site_calc_flag
_atom_site_refinement_flags_posn
_atom_site_refinement_flags_adp
Ge1 Ge 0.21995(8) 0.48183(7) 0.51857(6) 0.0204(2) Uani 1 1 d . .
Br1 Br -0.02931(8) 0.50330(7) 0.57523(6) 0.0292(3) Uani 1 1 d . .
O11 O 0.2857(6) 0.4406(5) 0.6479(4) 0.0229(11) Uani 1 1 d . .
C12 C 0.4132(9) 0.3663(7) 0.6491(6) 0.0247(16) Uani 1 1 d . .
C13 C 0.5128(9) 0.3848(7) 0.5464(6) 0.0248(17) Uani 1 1 d . .
H13A H 0.6092 0.4174 0.5689 0.030 Uiso 1 1 calc R U
H13B H 0.5317 0.3097 0.5112 0.030 Uiso 1 1 calc R U
N14 N 0.4407(7) 0.4640(5) 0.4672(5) 0.0214(13) Uani 1 1 d . .
C15 C 0.4990(9) 0.5863(6) 0.4625(6) 0.0243(17) Uani 1 1 d . .
C16 C 0.3678(9) 0.6571(6) 0.4220(7) 0.0303(18) Uani 1 1 d . .
H16A H 0.3894 0.7399 0.4318 0.036 Uiso 1 1 calc R U
H16B H 0.3534 0.6428 0.3436 0.036 Uiso 1 1 calc R U
O17 O 0.2356(6) 0.6286(5) 0.4788(5) 0.0280(12) Uani 1 1 d . .
C18 C 0.3541(9) 0.2413(7) 0.6523(6) 0.0278(17) Uani 1 1 d . .
H18A H 0.4375 0.1875 0.6532 0.042 Uiso 1 1 calc R U
H18B H 0.2943 0.2304 0.7177 0.042 Uiso 1 1 calc R U
H18C H 0.2933 0.2269 0.5880 0.042 Uiso 1 1 calc R U
C19 C 0.4995(9) 0.3909(7) 0.7517(7) 0.0289(17) Uani 1 1 d . .
H19A H 0.5870 0.3413 0.7544 0.043 Uiso 1 1 calc R U
H19B H 0.5304 0.4717 0.7522 0.043 Uiso 1 1 calc R U
H19C H 0.4369 0.3757 0.8149 0.043 Uiso 1 1 calc R U
C20 C 0.5388(9) 0.6285(7) 0.5756(6) 0.0285(17) Uani 1 1 d . .
H20A H 0.4537 0.6185 0.6239 0.043 Uiso 1 1 calc R U
H20B H 0.5656 0.7100 0.5724 0.043 Uiso 1 1 calc R U
H20C H 0.6226 0.5840 0.6034 0.043 Uiso 1 1 calc R U
C21 C 0.6325(9) 0.5983(8) 0.3879(7) 0.0318(19) Uani 1 1 d . .
H21A H 0.6028 0.5817 0.3131 0.048 Uiso 1 1 calc R U
H21B H 0.7094 0.5440 0.4103 0.048 Uiso 1 1 calc R U
H21C H 0.6710 0.6769 0.3924 0.048 Uiso 1 1 calc R U
O31 O 0.1767(6) 0.3734(5) 0.4204(4) 0.0268(12) Uani 1 1 d . .
C32 C 0.2976(10) 0.3250(7) 0.3630(6) 0.0293(18) Uani 1 1 d . .
H32A H 0.2661 0.3045 0.2886 0.035 Uiso 1 1 calc R U
H32B H 0.3310 0.2540 0.3998 0.035 Uiso 1 1 calc R U
C33 C 0.4246(9) 0.4112(7) 0.3580(6) 0.0248(17) Uani 1 1 d . .
H33A H 0.5173 0.3718 0.3371 0.030 Uiso 1 1 calc R U
H33B H 0.4032 0.4714 0.3034 0.030 Uiso 1 1 calc R U

loop_
_atom_site_aniso_label
_atom_site_aniso_U_11
_atom_site_aniso_U_22
_atom_site_aniso_U_33
_atom_site_aniso_U_23
_atom_site_aniso_U_13
_atom_site_aniso_U_12
Ge1 0.0214(4) 0.0129(4) 0.0268(4) 0.0003(3) -0.0016(3) 0.0007(3)
Br1 0.0223(4) 0.0297(5) 0.0358(4) 0.0008(3) 0.0000(3) 0.0032(3)
O11 0.023(3) 0.018(2) 0.027(3) 0.005(2) 0.002(2) 0.008(3)
C12 0.026(4) 0.018(4) 0.030(4) 0.003(3) 0.000(3) 0.004(3)
C13 0.027(4) 0.014(3) 0.033(4) 0.001(3) 0.001(3) 0.006(3)
N14 0.031(3) 0.011(3) 0.022(3) 0.001(2) -0.002(3) -0.004(3)
C15 0.030(4) 0.014(3) 0.028(4) 0.001(3) 0.000(3) -0.009(3)
C16 0.038(5) 0.015(4) 0.038(4) 0.003(3) -0.007(4) -0.004(3)
O17 0.033(3) 0.012(2) 0.039(3) 0.003(2) 0.000(3) 0.004(2)
C18 0.033(4) 0.019(4) 0.032(4) 0.006(3) 0.004(4) 0.003(3)
C19 0.032(4) 0.027(4) 0.028(4) 0.001(3) -0.005(3) 0.003(3)
C20 0.030(4) 0.025(4) 0.031(4) -0.004(3) 0.002(4) -0.005(4)
C21 0.028(4) 0.028(4) 0.039(4) 0.000(4) 0.005(4) -0.007(4)
O31 0.027(3) 0.018(3) 0.035(3) -0.003(3) 0.000(3) -0.004(2)
C32 0.035(5) 0.020(4) 0.033(4) -0.009(3) 0.004(4) -0.010(4)
C33 0.025(4) 0.023(4) 0.026(4) -0.005(3) -0.002(3) -0.001(3)

loop_
_atom_type_symbol
_atom_type_description
_atom_type_scat_dispersion_real
_atom_type_scat_dispersion_imag
_atom_type_scat_source
C C 0.0033 0.0016 'International Tables Vol C Tables 4.2.6.8 and 6.1.1.4'
H H 0.0000 0.0000 'International Tables Vol C Tables 4.2.6.8 and 6.1.1.4'
N N 0.0061 0.0033 'International Tables Vol C Tables 4.2.6.8 and 6.1.1.4'
O O 0.0106 0.0060 'International Tables Vol C Tables 4.2.6.8 and 6.1.1.4'
Ge Ge 0.1547 1.8001 'International Tables Vol C Tables 4.2.6.8 and 6.1.1.4'
Br Br -0.2901 2.4595 'International Tables Vol C Tables 4.2.6.8 and 6.1.1.4'

loop_
_geom_angle_atom_site_label_1
_geom_angle_atom_site_label_2
_geom_angle_atom_site_label_3
_geom_angle
O11 Ge1 O17 118.8(3)
O11 Ge1 O31 119.5(3)
O17 Ge1 O31 120.4(3)
O11 Ge1 N14 85.8(2)
O17 Ge1 N14 86.3(3)
O31 Ge1 N14 86.2(2)
O11 Ge1 Br1 94.72(18)
O17 Ge1 Br1 93.19(18)
O31 Ge1 Br1 93.76(18)
N14 Ge1 Br1 179.44(18)
C12 O11 Ge1 116.2(4)
O11 C12 C19 108.0(6)
O11 C12 C18 106.6(6)
C19 C12 C18 109.5(7)
O11 C12 C13 111.6(6)
C19 C12 C13 110.7(6)
C18 C12 C13 110.3(6)
N14 C13 C12 111.2(6)
N14 C13 H13A 109.4
C12 C13 H13A 109.4
N14 C13 H13B 109.4
C12 C13 H13B 109.4
H13A C13 H13B 108.0
C33 N14 C13 112.4(6)
C33 N14 C15 112.7(6)
C13 N14 C15 116.8(6)
C33 N14 Ge1 102.8(5)
C13 N14 Ge1 106.1(4)
C15 N14 Ge1 104.4(5)
N14 C15 C20 110.4(6)
N14 C15 C21 112.6(6)
C20 C15 C21 109.7(7)
N14 C15 C16 104.3(6)
C20 C15 C16 108.0(7)
C21 C15 C16 111.6(7)
O17 C16 C15 111.4(6)
O17 C16 H16A 109.3
C15 C16 H16A 109.3
O17 C16 H16B 109.3
C15 C16 H16B 109.3
H16A C16 H16B 108.0
C16 O17 Ge1 115.1(5)
C12 C18 H18A 109.5
C12 C18 H18B 109.5
H18A C18 H18B 109.5
C12 C18 H18C 109.5
H18A C18 H18C 109.5
H18B C18 H18C 109.5
C12 C19 H19A 109.5
C12 C19 H19B 109.5
H19A C19 H19B 109.5
C12 C19 H19C 109.5
H19A C19 H19C 109.5
H19B C19 H19C 109.5
C15 C20 H20A 109.5
C15 C20 H20B 109.5
H20A C20 H20B 109.5
C15 C20 H20C 109.5
H20A C20 H20C 109.5
H20B C20 H20C 109.5
C15 C21 H21A 109.5
C15 C21 H21B 109.5
H21A C21 H21B 109.5
C15 C21 H21C 109.5
H21A C21 H21C 109.5
H21B C21 H21C 109.5
C32 O31 Ge1 116.6(5)
O31 C32 C33 109.9(6)
O31 C32 H32A 109.7
C33 C32 H32A 109.7
O31 C32 H32B 109.7
C33 C32 H32B 109.7
H32A C32 H32B 108.2
N14 C33 C32 107.9(6)
N14 C33 H33A 110.1
C32 C33 H33A 110.1
N14 C33 H33B 110.1
C32 C33 H33B 110.1
H33A C33 H33B 108.4

loop_
_geom_bond_atom_site_label_1
_geom_bond_atom_site_label_2
_geom_bond_distance
Ge1 O11 1.769(5)
Ge1 O17 1.782(5)
Ge1 O31 1.792(5)
Ge1 N14 2.105(7)
Ge1 Br1 2.3741(10)
O11 C12 1.442(9)
C12 C19 1.514(11)
C12 C18 1.550(11)
C12 C13 1.569(10)
C13 N14 1.494(9)
C13 H13A 0.9900
C13 H13B 0.9900
N14 C33 1.487(9)
N14 C15 1.518(9)
C15 C20 1.522(10)
C15 C21 1.524(11)
C15 C16 1.529(11)
C16 O17 1.426(10)
C16 H16A 0.9900
C16 H16B 0.9900
C18 H18A 0.9800
C18 H18B 0.9800
C18 H18C 0.9800
C19 H19A 0.9800
C19 H19B 0.9800
C19 H19C 0.9800
C20 H20A 0.9800
C20 H20B 0.9800
C20 H20C 0.9800
C21 H21A 0.9800
C21 H21B 0.9800
C21 H21C 0.9800
O31 C32 1.419(10)
C32 C33 1.527(11)
C32 H32A 0.9900
C32 H32B 0.9900
C33 H33A 0.9900
C33 H33B 0.9900

loop_
_geom_torsion_atom_site_label_1
_geom_torsion_atom_site_label_2
_geom_torsion_atom_site_label_3
_geom_torsion_atom_site_label_4
_geom_torsion
O17 Ge1 O11 C12 -112.5(5)
O31 Ge1 O11 C12 54.2(6)
N14 Ge1 O11 C12 -29.1(5)
Br1 Ge1 O11 C12 151.2(5)
Ge1 O11 C12 C19 150.1(5)
Ge1 O11 C12 C18 -92.3(6)
Ge1 O11 C12 C13 28.3(8)
O11 C12 C13 N14 -7.0(9)
C19 C12 C13 N14 -127.3(7)
C18 C12 C13 N14 111.4(7)
C12 C13 N14 C33 -123.9(7)
C12 C13 N14 C15 103.6(7)
C12 C13 N14 Ge1 -12.3(7)
C33 N14 C15 C20 -170.0(7)
C13 N14 C15 C20 -37.7(9)
Ge1 N14 C15 C20 79.2(7)
C33 N14 C15 C21 -47.1(9)
C13 N14 C15 C21 85.3(8)
Ge1 N14 C15 C21 -157.9(6)
C33 N14 C15 C16 74.1(7)
C13 N14 C15 C16 -153.5(6)
Ge1 N14 C15 C16 -36.7(6)
N14 C15 C16 O17 46.7(8)
C20 C15 C16 O17 -70.8(8)
C21 C15 C16 O17 168.5(6)
C15 C16 O17 Ge1 -33.9(8)
O11 Ge1 O17 C16 91.5(6)
O31 Ge1 O17 C16 -75.1(6)
N14 Ge1 O17 C16 8.3(5)
Br1 Ge1 O17 C16 -171.4(5)
O11 Ge1 O31 C32 -79.9(6)
O17 Ge1 O31 C32 86.6(6)
N14 Ge1 O31 C32 3.1(5)
Br1 Ge1 O31 C32 -177.5(5)
Ge1 O31 C32 C33 -26.6(8)
C13 N14 C33 C32 75.5(8)
C15 N14 C33 C32 -150.0(7)
Ge1 N14 C33 C32 -38.2(7)
O31 C32 C33 N14 43.8(9)
